data_7109266
loop_
_publ_author_name
'Shangjun Cai'
'Chao Chen'
'Zelin Sun'
'Chanjuan Xi'

_publ_section_title
;
 CuCl-catalyzed ortho trifluoromethylation of arenes and heteroarenes with
 a pivalamido directing group
;
_journal_name_full Chem.Commun.
_journal_page_first 4552
_journal_paper_doi 10.1039/c3cc41331d
_journal_volume 49
_journal_year 2013
_chemical_formula_moiety C13H16F3NO2
_chemical_formula_sum 'C13 H16 F3 N O2'
_chemical_formula_weight 275.27
_chemical_name_systematic
;
?
;
_space_group_IT_number 2
_symmetry_cell_setting triclinic
_symmetry_space_group_name_Hall '-P 1'
_symmetry_space_group_name_H-M 'P -1'
_atom_sites_solution_hydrogens geom
_atom_sites_solution_primary direct
_atom_sites_solution_secondary difmap
_audit_creation_method SHELXL-97
_cell_angle_alpha 81.11(3)
_cell_angle_beta 75.27(3)
_cell_angle_gamma 73.23(3)
_cell_formula_units_Z 8
_cell_length_a 12.572(3)
_cell_length_b 13.249(3)
_cell_length_c 18.106(4)
_cell_measurement_reflns_used 8416
_cell_measurement_temperature 173(2)
_cell_measurement_theta_max 27.48
_cell_measurement_theta_min 1.61
_cell_volume 2781.9(12)
_computing_cell_refinement 'Siemens SMART & SAINT'
_computing_data_collection 'Siemens SMART'
_computing_data_reduction 'Siemens XPREP'
_computing_molecular_graphics 'Bruker SHELXTL'
_computing_publication_material 'Bruker SHELXTL'
_computing_structure_refinement 'Siemens SHELXTL'
_computing_structure_solution 'Siemens SHELXTL'
_diffrn_ambient_temperature 173(2)
_diffrn_measured_fraction_theta_full 0.998
_diffrn_measured_fraction_theta_max 0.998
_diffrn_measurement_device_type 'Bruker APEX-II CCD'
_diffrn_measurement_method dtprofit.ref
_diffrn_radiation_monochromator graphite
_diffrn_radiation_source 'fine-focus sealed tube'
_diffrn_radiation_type MoK\a
_diffrn_radiation_wavelength 0.71073
_diffrn_reflns_av_R_equivalents 0.0662
_diffrn_reflns_av_sigmaI/netI 0.0676
_diffrn_reflns_limit_h_max 16
_diffrn_reflns_limit_h_min -16
_diffrn_reflns_limit_k_max 17
_diffrn_reflns_limit_k_min -17
_diffrn_reflns_limit_l_max 23
_diffrn_reflns_limit_l_min -23
_diffrn_reflns_number 36225
_diffrn_reflns_theta_full 27.48
_diffrn_reflns_theta_max 27.48
_diffrn_reflns_theta_min 1.61
_exptl_absorpt_coefficient_mu 0.115
_exptl_absorpt_correction_T_max .9758
_exptl_absorpt_correction_T_min .9090
_exptl_absorpt_correction_type multi-scan
_exptl_absorpt_process_details 'SADABS (Sheldrick, 1996)'
_exptl_crystal_colour colorless
_exptl_crystal_density_diffrn 1.314
_exptl_crystal_density_method 'not measured'
_exptl_crystal_description plate
_exptl_crystal_F_000 1152
_exptl_crystal_size_max .849
_exptl_crystal_size_mid .232
_exptl_crystal_size_min .215
_refine_diff_density_max 0.589
_refine_diff_density_min -0.420
_refine_diff_density_rms 0.100
_refine_ls_extinction_method none
_refine_ls_goodness_of_fit_ref 1.184
_refine_ls_hydrogen_treatment constr
_refine_ls_matrix_type full
_refine_ls_number_parameters 685
_refine_ls_number_reflns 12721
_refine_ls_number_restraints 6
_refine_ls_restrained_S_all 1.189
_refine_ls_R_factor_gt 0.0868
_refine_ls_shift/su_max 0.000
_refine_ls_shift/su_mean 0.000
_refine_ls_structure_factor_coef Fsqd
_refine_ls_weighting_details 'calc w=1/[\s^2^(Fo^2^)+(0.1347P)^2^+1.1033P] where P=(Fo^2^+2Fc^2^)/3'
_refine_ls_weighting_scheme calc
_refine_ls_wR_factor_gt 0.2448
_refine_ls_wR_factor_ref 0.2775
_reflns_number_gt 10132
_reflns_number_total 12721
_reflns_threshold_expression >2sigma(I)
_cod_data_source_file c3cc41331d.txt
_cod_data_source_block try
_cod_original_cell_volume 2782.0(10)
_cod_original_sg_symbol_H-M P-1
_cod_database_code 7109266
_refine_ls_r_factor_ref 0.1112

loop_
_symmetry_equiv_pos_as_xyz
'x, y, z'
'-x, -y, -z'

loop_
_atom_site_label
_atom_site_type_symbol
_atom_site_fract_x
_atom_site_fract_y
_atom_site_fract_z
_atom_site_U_iso_or_equiv
_atom_site_adp_type
_atom_site_occupancy
_atom_site_symmetry_multiplicity
_atom_site_calc_flag
_atom_site_refinement_flags
C8 C 0.8004(3) 0.7968(2) 1.00229(16) 0.0341(6) Uani 1 1 d .
C2 C 0.6671(3) 0.6237(2) 0.96431(17) 0.0390(7) Uani 1 1 d .
C1 C 0.7499(3) 0.6325(2) 0.99992(16) 0.0331(6) Uani 1 1 d .
C6 C 0.8415(3) 0.5461(2) 1.00540(17) 0.0383(7) Uani 1 1 d .
H6A H 0.8998 0.5521 1.0278 0.046 Uiso 1 1 calc R
C9 C 0.7665(3) 0.8992(2) 1.04181(17) 0.0360(6) Uani 1 1 d .
C4 C 0.7667(3) 0.4425(2) 0.94513(19) 0.0450(8) Uani 1 1 d .
C5 C 0.8499(3) 0.4511(2) 0.97887(19) 0.0448(8) Uani 1 1 d .
H5A H 0.9127 0.3921 0.9839 0.054 Uiso 1 1 calc R
C3 C 0.6762(3) 0.5286(3) 0.9371(2) 0.0475(8) Uani 1 1 d .
H3A H 0.6198 0.5227 0.9129 0.057 Uiso 1 1 calc R
C10 C 0.7656(3) 0.8772(3) 1.12725(19) 0.0469(8) Uani 1 1 d .
H10A H 0.7107 0.8361 1.1521 0.070 Uiso 1 1 calc R
H10B H 0.7439 0.9443 1.1505 0.070 Uiso 1 1 calc R
H10C H 0.8418 0.8370 1.1340 0.070 Uiso 1 1 calc R
C12 C 0.8509(5) 0.9646(3) 1.0037(2) 0.0744(14) Uani 1 1 d .
H12A H 0.9273 0.9251 1.0104 0.112 Uiso 1 1 calc R
H12B H 0.8282 1.0316 1.0274 0.112 Uiso 1 1 calc R
H12C H 0.8515 0.9792 0.9489 0.112 Uiso 1 1 calc R
C7 C 0.5656(3) 0.7152(3) 0.9575(2) 0.0514(8) Uani 1 1 d .
C34 C 0.5503(2) 0.6398(2) 0.23393(15) 0.0301(6) Uani 1 1 d .
C27 C 0.5038(3) 0.8015(2) 0.29453(16) 0.0327(6) Uani 1 1 d .
C30 C 0.5398(3) 0.9985(2) 0.29693(18) 0.0383(7) Uani 1 1 d .
C29 C 0.4603(3) 0.9906(2) 0.26013(19) 0.0389(7) Uani 1 1 d .
H29A H 0.4184 1.0519 0.2352 0.047 Uiso 1 1 calc R
C36 C 0.5886(3) 0.4829(3) 0.16082(19) 0.0461(8) Uani 1 1 d .
H36A H 0.5731 0.4142 0.1621 0.069 Uiso 1 1 calc R
H36B H 0.6707 0.4730 0.1543 0.069 Uiso 1 1 calc R
H36C H 0.5625 0.5298 0.1179 0.069 Uiso 1 1 calc R
C35 C 0.5258(2) 0.5321(2) 0.23570(16) 0.0329(6) Uani 1 1 d .
C28 C 0.4408(2) 0.8917(2) 0.25938(18) 0.0359(6) Uani 1 1 d .
C37 C 0.3977(3) 0.5470(3) 0.2448(2) 0.0455(8) Uani 1 1 d .
H37A H 0.3829 0.4781 0.2455 0.068 Uiso 1 1 calc R
H37B H 0.3722 0.5940 0.2018 0.068 Uiso 1 1 calc R
H37C H 0.3563 0.5783 0.2930 0.068 Uiso 1 1 calc R
C38 C 0.5679(3) 0.4600(2) 0.3023(2) 0.0468(8) Uani 1 1 d .
H38A H 0.5535 0.3907 0.3038 0.070 Uiso 1 1 calc R
H38B H 0.5274 0.4916 0.3505 0.070 Uiso 1 1 calc R
H38C H 0.6498 0.4513 0.2953 0.070 Uiso 1 1 calc R
C31 C 0.6005(3) 0.9094(3) 0.3339(2) 0.0448(8) Uani 1 1 d .
H31A H 0.6539 0.9153 0.3609 0.054 Uiso 1 1 calc R
C32 C 0.5829(3) 0.8127(2) 0.33125(18) 0.0426(7) Uani 1 1 d .
H32A H 0.6265 0.7516 0.3554 0.051 Uiso 1 1 calc R
C33 C 0.3520(3) 0.8854(3) 0.2204(2) 0.0516(9) Uani 1 1 d .
C14 C 0.2737(2) 0.7783(2) 0.51569(15) 0.0295(5) Uani 1 1 d .
C15 C 0.2043(2) 0.8618(2) 0.48018(17) 0.0328(6) Uani 1 1 d .
C16 C 0.2287(3) 0.9602(2) 0.46257(18) 0.0350(6) Uani 1 1 d .
H16A H 0.1804 1.0175 0.4385 0.042 Uiso 1 1 calc R
C19 C 0.3688(2) 0.7934(2) 0.53307(17) 0.0352(6) Uani 1 1 d .
H19A H 0.4177 0.7362 0.5569 0.042 Uiso 1 1 calc R
C21 C 0.2863(3) 0.6014(2) 0.48899(16) 0.0354(6) Uani 1 1 d .
C17 C 0.3243(2) 0.9733(2) 0.48058(17) 0.0319(6) Uani 1 1 d .
C18 C 0.3935(2) 0.8905(2) 0.51610(18) 0.0366(6) Uani 1 1 d .
H18A H 0.4584 0.9001 0.5290 0.044 Uiso 1 1 calc R
C22 C 0.2469(3) 0.4995(2) 0.51418(18) 0.0423(7) Uani 1 1 d .
C20 C 0.0979(3) 0.8494(3) 0.4631(2) 0.0472(8) Uani 1 1 d .
C23 C 0.1855(5) 0.4905(4) 0.5964(3) 0.0883(17) Uani 1 1 d U
H23A H 0.1159 0.5485 0.6051 0.132 Uiso 1 1 calc R
H23B H 0.2348 0.4945 0.6293 0.132 Uiso 1 1 calc R
H23C H 0.1656 0.4226 0.6086 0.132 Uiso 1 1 calc R
C25 C 0.3551(4) 0.4062(3) 0.5017(3) 0.0693(12) Uani 1 1 d .
H25A H 0.3336 0.3392 0.5171 0.104 Uiso 1 1 calc R
H25B H 0.4064 0.4118 0.5326 0.104 Uiso 1 1 calc R
H25C H 0.3937 0.4083 0.4473 0.104 Uiso 1 1 calc R
C41 C 0.0735(2) 0.4205(2) 0.23778(16) 0.0311(6) Uani 1 1 d .
C40 C -0.0121(2) 0.4045(2) 0.20949(15) 0.0309(6) Uani 1 1 d .
C42 C 0.0752(3) 0.5228(2) 0.24710(18) 0.0379(6) Uani 1 1 d .
H42A H 0.1354 0.5338 0.2650 0.045 Uiso 1 1 calc R
C47 C -0.0864(2) 0.2507(2) 0.25092(15) 0.0298(5) Uani 1 1 d .
C44 C -0.0991(3) 0.5920(2) 0.20318(19) 0.0411(7) Uani 1 1 d .
H44A H -0.1591 0.6506 0.1921 0.049 Uiso 1 1 calc R
C45 C -0.0984(3) 0.4906(2) 0.19262(18) 0.0394(7) Uani 1 1 d .
H45A H -0.1578 0.4799 0.1736 0.047 Uiso 1 1 calc R
C48 C -0.0843(3) 0.1401(2) 0.23409(17) 0.0355(6) Uani 1 1 d .
C43 C -0.0117(3) 0.6077(2) 0.23001(18) 0.0395(7) Uani 1 1 d .
C51 C 0.0368(3) 0.0696(3) 0.2234(2) 0.0524(9) Uani 1 1 d .
H51A H 0.0635 0.0623 0.2708 0.079 Uiso 1 1 calc R
H51B H 0.0867 0.1013 0.1814 0.079 Uiso 1 1 calc R
H51C H 0.0381 -0.0004 0.2112 0.079 Uiso 1 1 calc R
C46 C 0.1620(3) 0.3284(2) 0.2617(2) 0.0432(7) Uani 1 1 d .
C49 C -0.1613(3) 0.0919(3) 0.3009(2) 0.0519(9) Uani 1 1 d .
H49A H -0.1324 0.0839 0.3475 0.078 Uiso 1 1 calc R
H49B H -0.1621 0.0224 0.2892 0.078 Uiso 1 1 calc R
H49C H -0.2388 0.1384 0.3089 0.078 Uiso 1 1 calc R
C50 C -0.1275(4) 0.1518(3) 0.1602(2) 0.0546(9) Uani 1 1 d .
H50A H -0.0773 0.1825 0.1177 0.082 Uiso 1 1 calc R
H50B H -0.2051 0.1981 0.1673 0.082 Uiso 1 1 calc R
H50C H -0.1276 0.0820 0.1485 0.082 Uiso 1 1 calc R
N4 N -0.0155(2) 0.30016(19) 0.19957(14) 0.0347(5) Uani 1 1 d .
H4A H 0.0293 0.2681 0.1595 0.042 Uiso 1 1 calc R
N3 N 0.2469(2) 0.67913(18) 0.53618(13) 0.0324(5) Uani 1 1 d .
H3B H 0.2029 0.6684 0.5814 0.039 Uiso 1 1 calc R
N2 N 0.4888(2) 0.69963(18) 0.29171(14) 0.0353(5) Uani 1 1 d .
H2A H 0.4388 0.6755 0.3282 0.042 Uiso 1 1 calc R
N1 N 0.7371(2) 0.72750(18) 1.03267(14) 0.0339(5) Uani 1 1 d .
H1A H 0.6850 0.7418 1.0752 0.041 Uiso 1 1 calc R
O5 O 0.62234(19) 0.66967(17) 0.18246(12) 0.0409(5) Uani 1 1 d .
O7 O -0.15032(19) 0.29326(17) 0.30741(12) 0.0414(5) Uani 1 1 d .
O3 O 0.3506(2) 0.61179(17) 0.42619(13) 0.0490(6) Uani 1 1 d .
O1 O 0.8783(2) 0.77883(19) 0.94594(14) 0.0594(7) Uani 1 1 d .
F3 F 0.5948(2) 0.80190(16) 0.91923(13) 0.0638(6) Uani 1 1 d .
F1 F 0.50146(19) 0.7440(2) 1.02564(14) 0.0667(6) Uani 1 1 d .
F2 F 0.4954(2) 0.6939(2) 0.92058(18) 0.0848(9) Uani 1 1 d .
F7 F 0.3898(2) 0.82174(19) 0.16516(15) 0.0682(7) Uani 1 1 d .
F9 F 0.26814(19) 0.8506(2) 0.27019(18) 0.0816(8) Uani 1 1 d .
F8 F 0.3020(2) 0.98033(19) 0.18878(19) 0.0810(9) Uani 1 1 d .
F6 F 0.0429(2) 0.93593(17) 0.42653(15) 0.0665(7) Uani 1 1 d .
F4 F 0.1192(2) 0.77061(18) 0.41907(15) 0.0687(7) Uani 1 1 d .
F5 F 0.02336(17) 0.82827(18) 0.52681(15) 0.0650(6) Uani 1 1 d .
F11 F 0.11643(19) 0.26763(17) 0.32071(14) 0.0600(6) Uani 1 1 d .
F10 F 0.21943(19) 0.26474(17) 0.20747(15) 0.0657(6) Uani 1 1 d .
F12 F 0.24029(19) 0.35758(17) 0.28652(17) 0.0716(7) Uani 1 1 d .
C24 C 0.1770(4) 0.4931(3) 0.4594(3) 0.0750(14) Uani 1 1 d .
H24A H 0.1073 0.5511 0.4658 0.113 Uiso 1 1 calc R
H24B H 0.1571 0.4253 0.4702 0.113 Uiso 1 1 calc R
H24C H 0.2214 0.4988 0.4067 0.113 Uiso 1 1 calc R
C11 C 0.6475(4) 0.9613(3) 1.0325(3) 0.0804(15) Uani 1 1 d .
H11A H 0.5934 0.9190 1.0566 0.121 Uiso 1 1 calc R
H11B H 0.6473 0.9775 0.9779 0.121 Uiso 1 1 calc R
H11C H 0.6251 1.0274 1.0572 0.121 Uiso 1 1 calc R
O4 O 0.35486(19) 1.06720(16) 0.46736(14) 0.0433(5) Uani 1 1 d .
O6 O 0.5643(2) 1.09132(17) 0.30073(15) 0.0512(6) Uani 1 1 d .
O8 O -0.0206(2) 0.71056(17) 0.23886(16) 0.0545(7) Uani 1 1 d .
O2 O 0.7649(3) 0.35255(19) 0.91712(16) 0.0647(8) Uani 1 1 d .
C26 C 0.2882(3) 1.1536(3) 0.4285(3) 0.0572(10) Uani 1 1 d .
H26A H 0.3183 1.2154 0.4231 0.086 Uiso 1 1 calc R
H26B H 0.2092 1.1701 0.4579 0.086 Uiso 1 1 calc R
H26C H 0.2910 1.1350 0.3776 0.086 Uiso 1 1 calc R
C52 C 0.0632(5) 0.7294(3) 0.2713(3) 0.0757(15) Uani 1 1 d .
H52A H 0.0482 0.8055 0.2747 0.114 Uiso 1 1 calc R
H52B H 0.1389 0.7034 0.2387 0.114 Uiso 1 1 calc R
H52C H 0.0601 0.6923 0.3226 0.114 Uiso 1 1 calc R
C39 C 0.5271(4) 1.1786(3) 0.2483(3) 0.0648(11) Uani 1 1 d .
H39A H 0.5501 1.2398 0.2567 0.097 Uiso 1 1 calc R
H39B H 0.4440 1.1963 0.2564 0.097 Uiso 1 1 calc R
H39C H 0.5618 1.1597 0.1956 0.097 Uiso 1 1 calc R
C13 C 0.8413(5) 0.2571(3) 0.9362(3) 0.0858(17) Uani 1 1 d .
H13A H 0.8317 0.1996 0.9125 0.129 Uiso 1 1 calc R
H13B H 0.8259 0.2416 0.9921 0.129 Uiso 1 1 calc R
H13C H 0.9195 0.2636 0.9175 0.129 Uiso 1 1 calc R

loop_
_atom_site_aniso_label
_atom_site_aniso_U_11
_atom_site_aniso_U_22
_atom_site_aniso_U_33
_atom_site_aniso_U_23
_atom_site_aniso_U_13
_atom_site_aniso_U_12
C8 0.0414(16) 0.0340(13) 0.0245(14) -0.0057(11) 0.0029(12) -0.0132(12)
C2 0.0527(18) 0.0423(15) 0.0266(15) -0.0045(12) -0.0066(13) -0.0207(14)
C1 0.0423(16) 0.0368(13) 0.0210(13) -0.0049(11) 0.0024(11) -0.0183(12)
C6 0.0447(17) 0.0432(15) 0.0290(15) -0.0063(12) -0.0009(13) -0.0191(13)
C9 0.0482(17) 0.0327(13) 0.0259(14) -0.0046(11) 0.0001(12) -0.0151(12)
C4 0.072(2) 0.0380(15) 0.0301(16) -0.0058(12) -0.0046(15) -0.0270(15)
C5 0.060(2) 0.0356(14) 0.0355(17) -0.0047(13) -0.0027(15) -0.0127(14)
C3 0.065(2) 0.0494(17) 0.0361(18) -0.0084(14) -0.0144(16) -0.0229(16)
C10 0.073(2) 0.0405(15) 0.0310(16) -0.0083(13) -0.0044(15) -0.0241(16)
C12 0.125(4) 0.054(2) 0.046(2) -0.0148(17) 0.023(2) -0.058(2)
C7 0.059(2) 0.0561(19) 0.047(2) -0.0090(16) -0.0224(17) -0.0141(17)
C34 0.0314(13) 0.0393(13) 0.0212(13) -0.0014(11) -0.0011(10) -0.0166(11)
C27 0.0422(16) 0.0342(13) 0.0214(13) -0.0082(10) 0.0053(11) -0.0171(12)
C30 0.0468(17) 0.0348(13) 0.0334(16) -0.0048(12) -0.0007(13) -0.0172(12)
C29 0.0350(15) 0.0335(13) 0.0441(18) -0.0088(12) -0.0022(13) -0.0054(11)
C36 0.0518(19) 0.0560(18) 0.0370(17) -0.0203(15) 0.0072(14) -0.0306(16)
C35 0.0387(15) 0.0396(14) 0.0245(14) -0.0081(11) 0.0002(11) -0.0200(12)
C28 0.0296(14) 0.0415(15) 0.0348(16) -0.0126(12) 0.0020(12) -0.0100(12)
C37 0.0442(18) 0.0565(18) 0.0455(19) -0.0133(15) -0.0026(15) -0.0297(15)
C38 0.063(2) 0.0358(14) 0.0399(18) -0.0042(13) -0.0109(16) -0.0107(14)
C31 0.059(2) 0.0473(16) 0.0390(18) 0.0008(14) -0.0203(16) -0.0253(15)
C32 0.064(2) 0.0391(15) 0.0306(16) 0.0057(12) -0.0175(15) -0.0204(14)
C33 0.0358(17) 0.0473(17) 0.072(3) -0.0147(17) -0.0132(17) -0.0045(14)
C14 0.0319(14) 0.0312(12) 0.0227(13) -0.0067(10) 0.0017(10) -0.0083(10)
C15 0.0359(15) 0.0363(13) 0.0300(15) -0.0073(11) -0.0081(12) -0.0124(11)
C16 0.0375(15) 0.0328(13) 0.0365(16) -0.0030(12) -0.0129(13) -0.0081(11)
C19 0.0322(14) 0.0374(14) 0.0336(15) -0.0018(12) -0.0072(12) -0.0063(11)
C21 0.0435(16) 0.0365(13) 0.0228(14) -0.0058(11) 0.0059(12) -0.0152(12)
C17 0.0347(14) 0.0337(13) 0.0298(14) -0.0056(11) -0.0043(11) -0.0138(11)
C18 0.0312(14) 0.0405(14) 0.0405(17) -0.0002(12) -0.0101(12) -0.0132(12)
C22 0.060(2) 0.0382(14) 0.0277(15) -0.0076(12) 0.0082(14) -0.0244(14)
C20 0.055(2) 0.0434(16) 0.053(2) 0.0003(15) -0.0265(17) -0.0181(15)
C23 0.142(4) 0.068(2) 0.054(2) -0.021(2) 0.040(3) -0.071(3)
C25 0.082(3) 0.0419(18) 0.079(3) 0.0100(19) -0.016(2) -0.0181(19)
C41 0.0305(14) 0.0366(13) 0.0258(14) -0.0029(11) -0.0023(11) -0.0115(11)
C40 0.0358(14) 0.0388(13) 0.0188(12) -0.0026(10) 0.0007(10) -0.0170(11)
C42 0.0442(17) 0.0412(15) 0.0332(16) 0.0002(12) -0.0095(13) -0.0197(13)
C47 0.0290(13) 0.0383(13) 0.0223(13) -0.0043(11) -0.0026(10) -0.0111(11)
C44 0.0418(17) 0.0386(14) 0.0401(17) 0.0059(13) -0.0096(14) -0.0105(13)
C45 0.0410(16) 0.0434(15) 0.0356(16) 0.0055(13) -0.0109(13) -0.0163(13)
C48 0.0397(16) 0.0410(14) 0.0270(14) -0.0098(12) 0.0033(12) -0.0181(12)
C43 0.0536(19) 0.0330(13) 0.0329(16) -0.0001(12) -0.0087(14) -0.0153(13)
C51 0.051(2) 0.0398(16) 0.054(2) -0.0034(15) 0.0080(16) -0.0090(14)
C46 0.0371(16) 0.0429(15) 0.053(2) -0.0051(14) -0.0128(15) -0.0128(13)
C49 0.059(2) 0.0504(18) 0.045(2) -0.0080(15) 0.0105(16) -0.0296(16)
C50 0.070(2) 0.069(2) 0.0399(19) -0.0135(17) -0.0123(18) -0.0367(19)
N4 0.0402(13) 0.0403(12) 0.0241(12) -0.0105(10) 0.0053(10) -0.0182(10)
N3 0.0395(13) 0.0346(11) 0.0210(11) -0.0041(9) 0.0047(10) -0.0155(10)
N2 0.0449(14) 0.0358(12) 0.0252(12) -0.0049(9) 0.0066(10) -0.0220(11)
N1 0.0414(13) 0.0355(11) 0.0237(12) -0.0103(9) 0.0057(10) -0.0154(10)
O5 0.0466(12) 0.0469(11) 0.0309(11) -0.0079(9) 0.0063(9) -0.0255(10)
O7 0.0473(12) 0.0452(11) 0.0265(11) -0.0098(9) 0.0106(9) -0.0171(10)
O3 0.0664(15) 0.0433(11) 0.0307(12) -0.0103(9) 0.0184(11) -0.0257(11)
O1 0.0772(18) 0.0546(14) 0.0419(14) -0.0230(11) 0.0310(12) -0.0391(13)
F3 0.0836(16) 0.0464(11) 0.0542(14) 0.0007(10) -0.0191(12) -0.0053(11)
F1 0.0513(13) 0.0864(16) 0.0545(14) -0.0129(12) -0.0066(11) -0.0069(11)
F2 0.0924(19) 0.0801(16) 0.102(2) -0.0143(15) -0.0651(18) -0.0129(14)
F7 0.0700(15) 0.0748(15) 0.0707(16) -0.0271(13) -0.0348(13) -0.0081(12)
F9 0.0451(13) 0.106(2) 0.105(2) -0.0265(17) -0.0030(13) -0.0406(13)
F8 0.0635(15) 0.0628(14) 0.130(3) -0.0102(15) -0.0585(17) -0.0029(11)
F6 0.0660(14) 0.0602(12) 0.0909(18) 0.0134(12) -0.0528(14) -0.0232(11)
F4 0.0947(18) 0.0626(13) 0.0760(17) -0.0108(12) -0.0501(15) -0.0327(12)
F5 0.0404(11) 0.0727(14) 0.0862(18) 0.0079(12) -0.0158(11) -0.0279(10)
F11 0.0580(13) 0.0584(12) 0.0613(14) 0.0212(10) -0.0230(11) -0.0169(10)
F10 0.0497(12) 0.0540(12) 0.0795(17) -0.0177(11) -0.0018(11) 0.0029(10)
F12 0.0552(13) 0.0535(12) 0.121(2) 0.0003(13) -0.0490(14) -0.0159(10)
C24 0.098(3) 0.065(2) 0.085(3) 0.017(2) -0.043(3) -0.049(2)
C11 0.093(3) 0.052(2) 0.097(4) -0.021(2) -0.046(3) 0.010(2)
O4 0.0463(12) 0.0351(10) 0.0556(15) 0.0009(10) -0.0171(11) -0.0188(9)
O6 0.0724(17) 0.0382(11) 0.0544(15) -0.0025(10) -0.0198(13) -0.0276(11)
O8 0.0745(17) 0.0351(11) 0.0618(17) -0.0007(11) -0.0276(14) -0.0174(11)
O2 0.112(2) 0.0417(12) 0.0525(16) -0.0096(11) -0.0229(16) -0.0311(14)
C26 0.062(2) 0.0351(15) 0.079(3) 0.0054(17) -0.028(2) -0.0147(15)
C52 0.120(4) 0.0434(18) 0.089(3) 0.001(2) -0.063(3) -0.029(2)
C39 0.076(3) 0.0309(15) 0.090(3) 0.0019(18) -0.026(2) -0.0149(16)
C13 0.167(5) 0.0350(17) 0.058(3) -0.0036(18) -0.035(3) -0.022(2)

loop_
_atom_type_symbol
_atom_type_description
_atom_type_scat_dispersion_real
_atom_type_scat_dispersion_imag
_atom_type_scat_source
C C 0.0033 0.0016 'International Tables Vol C Tables 4.2.6.8 and 6.1.1.4'
H H 0.0000 0.0000 'International Tables Vol C Tables 4.2.6.8 and 6.1.1.4'
N N 0.0061 0.0033 'International Tables Vol C Tables 4.2.6.8 and 6.1.1.4'
O O 0.0106 0.0060 'International Tables Vol C Tables 4.2.6.8 and 6.1.1.4'
F F 0.0171 0.0103 'International Tables Vol C Tables 4.2.6.8 and 6.1.1.4'

loop_
_geom_angle_atom_site_label_1
_geom_angle_atom_site_label_2
_geom_angle_atom_site_label_3
_geom_angle
O1 C8 N1 121.4(3)
O1 C8 C9 122.7(3)
N1 C8 C9 115.9(2)
C3 C2 C1 120.0(3)
C3 C2 C7 119.4(3)
C1 C2 C7 120.6(3)
C6 C1 C2 118.7(3)
C6 C1 N1 120.9(3)
C2 C1 N1 120.3(3)
C5 C6 C1 121.2(3)
C5 C6 H6A 119.4
C1 C6 H6A 119.4
C11 C9 C12 109.5(3)
C11 C9 C10 108.7(3)
C12 C9 C10 109.2(3)
C11 C9 C8 108.7(3)
C12 C9 C8 109.0(3)
C10 C9 C8 111.8(2)
O2 C4 C5 125.2(3)
O2 C4 C3 114.7(3)
C5 C4 C3 120.1(3)
C4 C5 C6 119.7(3)
C4 C5 H5A 120.1
C6 C5 H5A 120.1
C4 C3 C2 120.3(3)
C4 C3 H3A 119.8
C2 C3 H3A 119.8
C9 C10 H10A 109.5
C9 C10 H10B 109.5
H10A C10 H10B 109.5
C9 C10 H10C 109.5
H10A C10 H10C 109.5
H10B C10 H10C 109.5
C9 C12 H12A 109.5
C9 C12 H12B 109.5
H12A C12 H12B 109.5
C9 C12 H12C 109.5
H12A C12 H12C 109.5
H12B C12 H12C 109.5
F1 C7 F3 106.3(3)
F1 C7 F2 105.7(3)
F3 C7 F2 106.1(3)
F1 C7 C2 112.5(3)
F3 C7 C2 112.6(3)
F2 C7 C2 112.9(3)
O5 C34 N2 121.7(2)
O5 C34 C35 121.7(2)
N2 C34 C35 116.6(2)
C32 C27 C28 118.4(3)
C32 C27 N2 120.6(3)
C28 C27 N2 121.1(3)
O6 C30 C29 123.9(3)
O6 C30 C31 115.8(3)
C29 C30 C31 120.3(3)
C30 C29 C28 119.8(3)
C30 C29 H29A 120.1
C28 C29 H29A 120.1
C35 C36 H36A 109.5
C35 C36 H36B 109.5
H36A C36 H36B 109.5
C35 C36 H36C 109.5
H36A C36 H36C 109.5
H36B C36 H36C 109.5
C36 C35 C38 109.4(3)
C36 C35 C37 108.6(2)
C38 C35 C37 110.7(3)
C36 C35 C34 109.6(2)
C38 C35 C34 108.5(2)
C37 C35 C34 110.0(2)
C27 C28 C29 120.1(3)
C27 C28 C33 121.0(3)
C29 C28 C33 118.9(3)
C35 C37 H37A 109.5
C35 C37 H37B 109.5
H37A C37 H37B 109.5
C35 C37 H37C 109.5
H37A C37 H37C 109.5
H37B C37 H37C 109.5
C35 C38 H38A 109.5
C35 C38 H38B 109.5
H38A C38 H38B 109.5
C35 C38 H38C 109.5
H38A C38 H38C 109.5
H38B C38 H38C 109.5
C32 C31 C30 119.4(3)
C32 C31 H31A 120.3
C30 C31 H31A 120.3
C31 C32 C27 121.9(3)
C31 C32 H32A 119.0
C27 C32 H32A 119.0
F7 C33 F9 106.1(3)
F7 C33 F8 106.1(3)
F9 C33 F8 106.3(3)
F7 C33 C28 114.4(3)
F9 C33 C28 111.2(3)
F8 C33 C28 112.2(3)
C15 C14 C19 119.0(2)
C15 C14 N3 120.9(3)
C19 C14 N3 120.1(3)
C14 C15 C16 120.7(3)
C14 C15 C20 120.3(3)
C16 C15 C20 118.9(3)
C17 C16 C15 119.3(3)
C17 C16 H16A 120.4
C15 C16 H16A 120.4
C18 C19 C14 120.7(3)
C18 C19 H19A 119.6
C14 C19 H19A 119.6
O3 C21 N3 121.2(3)
O3 C21 C22 120.4(3)
N3 C21 C22 118.4(2)
O4 C17 C18 115.7(2)
O4 C17 C16 124.0(3)
C18 C17 C16 120.2(3)
C17 C18 C19 120.1(3)
C17 C18 H18A 119.9
C19 C18 H18A 119.9
C23 C22 C24 112.9(4)
C23 C22 C21 114.3(3)
C24 C22 C21 107.0(3)
C23 C22 C25 108.4(4)
C24 C22 C25 107.1(3)
C21 C22 C25 106.8(3)
F6 C20 F4 106.2(3)
F6 C20 F5 106.4(3)
F4 C20 F5 106.3(3)
F6 C20 C15 112.7(3)
F4 C20 C15 112.5(3)
F5 C20 C15 112.2(3)
C22 C23 H23A 109.5
C22 C23 H23B 109.5
H23A C23 H23B 109.5
C22 C23 H23C 109.5
H23A C23 H23C 109.5
H23B C23 H23C 109.5
C22 C25 H25A 109.5
C22 C25 H25B 109.5
H25A C25 H25B 109.5
C22 C25 H25C 109.5
H25A C25 H25C 109.5
H25B C25 H25C 109.5
C40 C41 C42 120.5(3)
C40 C41 C46 120.1(2)
C42 C41 C46 119.4(3)
C41 C40 C45 119.3(3)
C41 C40 N4 121.4(3)
C45 C40 N4 119.3(3)
C43 C42 C41 119.3(3)
C43 C42 H42A 120.4
C41 C42 H42A 120.4
O7 C47 N4 121.3(2)
O7 C47 C48 122.2(2)
N4 C47 C48 116.5(2)
C45 C44 C43 119.6(3)
C45 C44 H44A 120.2
C43 C44 H44A 120.2
C44 C45 C40 120.7(3)
C44 C45 H45A 119.6
C40 C45 H45A 119.6
C51 C48 C49 109.3(3)
C51 C48 C47 109.7(2)
C49 C48 C47 109.6(2)
C51 C48 C50 110.0(3)
C49 C48 C50 110.2(3)
C47 C48 C50 107.9(3)
O8 C43 C42 124.4(3)
O8 C43 C44 115.1(3)
C42 C43 C44 120.5(3)
C48 C51 H51A 109.5
C48 C51 H51B 109.5
H51A C51 H51B 109.5
C48 C51 H51C 109.5
H51A C51 H51C 109.5
H51B C51 H51C 109.5
F10 C46 F11 106.1(3)
F10 C46 F12 106.2(3)
F11 C46 F12 105.3(3)
F10 C46 C41 114.5(3)
F11 C46 C41 111.5(3)
F12 C46 C41 112.6(3)
C48 C49 H49A 109.5
C48 C49 H49B 109.5
H49A C49 H49B 109.5
C48 C49 H49C 109.5
H49A C49 H49C 109.5
H49B C49 H49C 109.5
C48 C50 H50A 109.5
C48 C50 H50B 109.5
H50A C50 H50B 109.5
C48 C50 H50C 109.5
H50A C50 H50C 109.5
H50B C50 H50C 109.5
C47 N4 C40 120.8(2)
C47 N4 H4A 119.6
C40 N4 H4A 119.6
C21 N3 C14 122.2(2)
C21 N3 H3B 118.9
C14 N3 H3B 118.9
C34 N2 C27 120.9(2)
C34 N2 H2A 119.6
C27 N2 H2A 119.6
C8 N1 C1 123.8(2)
C8 N1 H1A 118.1
C1 N1 H1A 118.1
C22 C24 H24A 109.5
C22 C24 H24B 109.5
H24A C24 H24B 109.5
C22 C24 H24C 109.5
H24A C24 H24C 109.5
H24B C24 H24C 109.5
C9 C11 H11A 109.5
C9 C11 H11B 109.5
H11A C11 H11B 109.5
C9 C11 H11C 109.5
H11A C11 H11C 109.5
H11B C11 H11C 109.5
C17 O4 C26 117.6(2)
C30 O6 C39 117.5(3)
C43 O8 C52 116.9(3)
C4 O2 C13 117.7(3)
O4 C26 H26A 109.5
O4 C26 H26B 109.5
H26A C26 H26B 109.5
O4 C26 H26C 109.5
H26A C26 H26C 109.5
H26B C26 H26C 109.5
O8 C52 H52A 109.5
O8 C52 H52B 109.5
H52A C52 H52B 109.5
O8 C52 H52C 109.5
H52A C52 H52C 109.5
H52B C52 H52C 109.5
O6 C39 H39A 109.5
O6 C39 H39B 109.5
H39A C39 H39B 109.5
O6 C39 H39C 109.5
H39A C39 H39C 109.5
H39B C39 H39C 109.5
O2 C13 H13A 109.5
O2 C13 H13B 109.5
H13A C13 H13B 109.5
O2 C13 H13C 109.5
H13A C13 H13C 109.5
H13B C13 H13C 109.5

loop_
_geom_bond_atom_site_label_1
_geom_bond_atom_site_label_2
_geom_bond_distance
C8 O1 1.220(4)
C8 N1 1.349(4)
C8 C9 1.531(4)
C2 C3 1.386(4)
C2 C1 1.395(4)
C2 C7 1.502(5)
C1 C6 1.382(4)
C1 N1 1.424(3)
C6 C5 1.382(4)
C6 H6A 0.9500
C9 C11 1.523(5)
C9 C12 1.525(5)
C9 C10 1.527(4)
C4 O2 1.373(4)
C4 C5 1.376(5)
C4 C3 1.379(5)
C5 H5A 0.9500
C3 H3A 0.9500
C10 H10A 0.9800
C10 H10B 0.9800
C10 H10C 0.9800
C12 H12A 0.9800
C12 H12B 0.9800
C12 H12C 0.9800
C7 F1 1.334(4)
C7 F3 1.343(4)
C7 F2 1.345(4)
C34 O5 1.229(3)
C34 N2 1.346(4)
C34 C35 1.538(4)
C27 C32 1.381(4)
C27 C28 1.391(4)
C27 N2 1.426(3)
C30 O6 1.366(3)
C30 C29 1.370(4)
C30 C31 1.385(4)
C29 C28 1.404(4)
C29 H29A 0.9500
C36 C35 1.523(4)
C36 H36A 0.9800
C36 H36B 0.9800
C36 H36C 0.9800
C35 C38 1.524(4)
C35 C37 1.533(4)
C28 C33 1.491(5)
C37 H37A 0.9800
C37 H37B 0.9800
C37 H37C 0.9800
C38 H38A 0.9800
C38 H38B 0.9800
C38 H38C 0.9800
C31 C32 1.372(4)
C31 H31A 0.9500
C32 H32A 0.9500
C33 F7 1.314(4)
C33 F9 1.344(5)
C33 F8 1.345(4)
C14 C15 1.381(4)
C14 C19 1.385(4)
C14 N3 1.422(3)
C15 C16 1.396(4)
C15 C20 1.505(4)
C16 C17 1.384(4)
C16 H16A 0.9500
C19 C18 1.380(4)
C19 H19A 0.9500
C21 O3 1.230(4)
C21 N3 1.341(4)
C21 C22 1.535(4)
C17 O4 1.374(3)
C17 C18 1.375(4)
C18 H18A 0.9500
C22 C23 1.496(5)
C22 C24 1.508(5)
C22 C25 1.546(5)
C20 F6 1.331(4)
C20 F4 1.335(4)
C20 F5 1.338(4)
C23 H23A 0.9800
C23 H23B 0.9800
C23 H23C 0.9800
C25 H25A 0.9800
C25 H25B 0.9800
C25 H25C 0.9800
C41 C40 1.382(4)
C41 C42 1.398(4)
C41 C46 1.488(4)
C40 C45 1.385(4)
C40 N4 1.435(3)
C42 C43 1.382(4)
C42 H42A 0.9500
C47 O7 1.228(3)
C47 N4 1.348(4)
C47 C48 1.533(4)
C44 C45 1.383(4)
C44 C43 1.385(4)
C44 H44A 0.9500
C45 H45A 0.9500
C48 C51 1.521(5)
C48 C49 1.527(4)
C48 C50 1.538(5)
C43 O8 1.367(3)
C51 H51A 0.9800
C51 H51B 0.9800
C51 H51C 0.9800
C46 F10 1.319(4)
C46 F11 1.344(4)
C46 F12 1.349(4)
C49 H49A 0.9800
C49 H49B 0.9800
C49 H49C 0.9800
C50 H50A 0.9800
C50 H50B 0.9800
C50 H50C 0.9800
N4 H4A 0.8800
N3 H3B 0.8800
N2 H2A 0.8800
N1 H1A 0.8800
C24 H24A 0.9800
C24 H24B 0.9800
C24 H24C 0.9800
C11 H11A 0.9800
C11 H11B 0.9800
C11 H11C 0.9800
O4 C26 1.416(4)
O6 C39 1.426(4)
O8 C52 1.423(5)
O2 C13 1.405(5)
C26 H26A 0.9800
C26 H26B 0.9800
C26 H26C 0.9800
C52 H52A 0.9800
C52 H52B 0.9800
C52 H52C 0.9800
C39 H39A 0.9800
C39 H39B 0.9800
C39 H39C 0.9800
C13 H13A 0.9800
C13 H13B 0.9800
C13 H13C 0.9800

loop_
_geom_torsion_atom_site_label_1
_geom_torsion_atom_site_label_2
_geom_torsion_atom_site_label_3
_geom_torsion_atom_site_label_4
_geom_torsion
C3 C2 C1 C6 1.8(4)
C7 C2 C1 C6 179.5(3)
C3 C2 C1 N1 -175.6(3)
C7 C2 C1 N1 2.1(4)
C2 C1 C6 C5 -2.4(4)
N1 C1 C6 C5 175.0(3)
O1 C8 C9 C11 114.3(4)
N1 C8 C9 C11 -64.4(4)
O1 C8 C9 C12 -4.9(5)
N1 C8 C9 C12 176.3(3)
O1 C8 C9 C10 -125.7(4)
N1 C8 C9 C10 55.5(4)
O2 C4 C5 C6 -179.5(3)
C3 C4 C5 C6 0.7(5)
C1 C6 C5 C4 1.1(5)
O2 C4 C3 C2 178.9(3)
C5 C4 C3 C2 -1.3(5)
C1 C2 C3 C4 0.0(5)
C7 C2 C3 C4 -177.8(3)
C3 C2 C7 F1 116.3(3)
C1 C2 C7 F1 -61.5(4)
C3 C2 C7 F3 -123.5(3)
C1 C2 C7 F3 58.7(4)
C3 C2 C7 F2 -3.3(5)
C1 C2 C7 F2 178.9(3)
O6 C30 C29 C28 -179.9(3)
C31 C30 C29 C28 -0.5(5)
O5 C34 C35 C36 -8.7(4)
N2 C34 C35 C36 171.4(3)
O5 C34 C35 C38 110.7(3)
N2 C34 C35 C38 -69.2(3)
O5 C34 C35 C37 -128.0(3)
N2 C34 C35 C37 52.0(3)
C32 C27 C28 C29 1.5(4)
N2 C27 C28 C29 -177.3(3)
C32 C27 C28 C33 -178.5(3)
N2 C27 C28 C33 2.6(4)
C30 C29 C28 C27 -1.3(4)
C30 C29 C28 C33 178.7(3)
O6 C30 C31 C32 -178.5(3)
C29 C30 C31 C32 2.1(5)
C30 C31 C32 C27 -1.9(5)
C28 C27 C32 C31 0.1(5)
N2 C27 C32 C31 179.0(3)
C27 C28 C33 F7 -57.9(5)
C29 C28 C33 F7 122.1(3)
C27 C28 C33 F9 62.2(4)
C29 C28 C33 F9 -117.8(3)
C27 C28 C33 F8 -178.9(3)
C29 C28 C33 F8 1.1(5)
C19 C14 C15 C16 -0.5(4)
N3 C14 C15 C16 177.7(3)
C19 C14 C15 C20 -177.8(3)
N3 C14 C15 C20 0.5(4)
C14 C15 C16 C17 0.5(4)
C20 C15 C16 C17 177.8(3)
C15 C14 C19 C18 0.8(4)
N3 C14 C19 C18 -177.5(3)
C15 C16 C17 O4 -178.5(3)
C15 C16 C17 C18 -0.6(4)
O4 C17 C18 C19 178.9(3)
C16 C17 C18 C19 0.9(5)
C14 C19 C18 C17 -0.9(5)
O3 C21 C22 C23 170.2(4)
N3 C21 C22 C23 -11.3(5)
O3 C21 C22 C24 -64.1(4)
N3 C21 C22 C24 114.4(4)
O3 C21 C22 C25 50.3(4)
N3 C21 C22 C25 -131.2(3)
C14 C15 C20 F6 -177.9(3)
C16 C15 C20 F6 4.8(5)
C14 C15 C20 F4 -57.8(4)
C16 C15 C20 F4 124.9(3)
C14 C15 C20 F5 62.1(4)
C16 C15 C20 F5 -115.2(3)
C42 C41 C40 C45 -2.0(4)
C46 C41 C40 C45 175.4(3)
C42 C41 C40 N4 -179.9(3)
C46 C41 C40 N4 -2.5(4)
C40 C41 C42 C43 2.0(4)
C46 C41 C42 C43 -175.4(3)
C43 C44 C45 C40 0.8(5)
C41 C40 C45 C44 0.5(4)
N4 C40 C45 C44 178.5(3)
O7 C47 C48 C51 -126.1(3)
N4 C47 C48 C51 55.0(4)
O7 C47 C48 C49 -6.0(4)
N4 C47 C48 C49 175.1(3)
O7 C47 C48 C50 114.0(3)
N4 C47 C48 C50 -64.9(3)
C41 C42 C43 O8 178.1(3)
C41 C42 C43 C44 -0.7(5)
C45 C44 C43 O8 -179.7(3)
C45 C44 C43 C42 -0.8(5)
C40 C41 C46 F10 57.4(4)
C42 C41 C46 F10 -125.2(3)
C40 C41 C46 F11 -63.0(4)
C42 C41 C46 F11 114.4(3)
C40 C41 C46 F12 178.8(3)
C42 C41 C46 F12 -3.7(4)
O7 C47 N4 C40 0.2(4)
C48 C47 N4 C40 179.1(2)
C41 C40 N4 C47 101.3(3)
C45 C40 N4 C47 -76.7(4)
O3 C21 N3 C14 2.1(5)
C22 C21 N3 C14 -176.4(3)
C15 C14 N3 C21 91.4(4)
C19 C14 N3 C21 -90.3(4)
O5 C34 N2 C27 1.2(4)
C35 C34 N2 C27 -178.9(3)
C32 C27 N2 C34 -89.7(4)
C28 C27 N2 C34 89.1(4)
O1 C8 N1 C1 -4.2(5)
C9 C8 N1 C1 174.6(3)
C6 C1 N1 C8 74.5(4)
C2 C1 N1 C8 -108.2(3)
C18 C17 O4 C26 177.8(3)
C16 C17 O4 C26 -4.2(5)
C29 C30 O6 C39 -16.4(5)
C31 C30 O6 C39 164.2(3)
C42 C43 O8 C52 -3.0(5)
C44 C43 O8 C52 175.8(4)
C5 C4 O2 C13 12.2(6)
C3 C4 O2 C13 -168.0(4)
